data_4020110
loop_
_publ_author_name
'Ming Chen'
'Kenneth P. Ghiggino'
'San H. Thang'
'Jonathan White'
'Gerard J. Wilson'

_journal_name_full 'Journal of Organic Chemistry'
_journal_page_first 1844
_journal_page_last 1852
_journal_paper_doi 10.1021/jo047899d
_journal_volume 70
_journal_year 2005
_chemical_formula_sum 'C40 H31 N'
_chemical_formula_weight 525.66
_space_group_IT_number 2
_symmetry_cell_setting triclinic
_symmetry_space_group_name_Hall '-P 1'
_symmetry_space_group_name_H-M 'P -1'
_atom_sites_solution_hydrogens geom
_atom_sites_solution_primary direct
_atom_sites_solution_secondary difmap
_cell_angle_alpha 93.439(6)
_cell_angle_beta 103.626(5)
_cell_angle_gamma 91.543(6)
_cell_formula_units_Z 2
_cell_length_a 10.014(3)
_cell_length_b 11.776(3)
_cell_length_c 12.422(3)
_cell_measurement_reflns_used 770
_cell_measurement_temperature 295(2)
_cell_measurement_theta_max 23.66
_cell_measurement_theta_min 2.34
_cell_volume 1419.8(6)
_diffrn_ambient_temperature 295(2)
_diffrn_detector_area_resol_mean ?
_diffrn_measurement_device_type 'CCD area detector'
_diffrn_measurement_method 'phi and omega scans'
_diffrn_radiation_monochromator graphite
_diffrn_radiation_source 'sealed tube'
_diffrn_radiation_type MoK\a
_diffrn_radiation_wavelength 0.71073
_diffrn_reflns_av_R_equivalents 0.0618
_diffrn_reflns_av_sigmaI/netI 0.1248
_diffrn_reflns_limit_h_max 11
_diffrn_reflns_limit_h_min -11
_diffrn_reflns_limit_k_max 11
_diffrn_reflns_limit_k_min -14
_diffrn_reflns_limit_l_max 14
_diffrn_reflns_limit_l_min -14
_diffrn_reflns_number 7477
_diffrn_reflns_theta_max 25.00
_diffrn_reflns_theta_min 1.69
_diffrn_standards_decay_% ?
_diffrn_standards_interval_count ?
_diffrn_standards_interval_time ?
_diffrn_standards_number ?
_exptl_absorpt_coefficient_mu 0.070
_exptl_absorpt_correction_T_max ?
_exptl_absorpt_correction_T_min ?
_exptl_absorpt_correction_type ?
_exptl_absorpt_process_details ?
_exptl_crystal_colour colourless
_exptl_crystal_density_diffrn 1.230
_exptl_crystal_density_meas ?
_exptl_crystal_density_method 'not measured'
_exptl_crystal_description plate
_exptl_crystal_F_000 556
_exptl_crystal_size_max 0.30
_exptl_crystal_size_mid 0.10
_exptl_crystal_size_min 0.03
_refine_ls_extinction_coef ?
_refine_ls_extinction_method none
_refine_ls_goodness_of_fit_ref 0.766
_refine_ls_hydrogen_treatment mixed
_refine_ls_matrix_type full
_refine_ls_number_parameters 371
_refine_ls_number_reflns 4919
_refine_ls_number_restraints 0
_refine_ls_restrained_S_all 0.766
_refine_ls_R_factor_all 0.1460
_refine_ls_R_factor_gt 0.0531
_refine_ls_shift/su_max 0.000
_refine_ls_shift/su_mean 0.000
_refine_ls_structure_factor_coef Fsqd
_refine_ls_weighting_details 'calc w=1/[\s^2^(Fo^2^)+(0.0188P)^2^+0.0000P] where P=(Fo^2^+2Fc^2^)/3'
_refine_ls_weighting_scheme calc
_refine_ls_wR_factor_gt 0.0803
_refine_ls_wR_factor_ref 0.1008
_reflns_number_gt 2000
_reflns_number_total 4919
_reflns_threshold_expression >2sigma(I)
_cod_depositor_comments
;
The following automatic conversions were performed:
'_symmetry_cell_setting' value 'Triclinic' changed to 'triclinic'
according to '/home/saulius/struct/CIF-dictionaries/cif_core.dic'
dictionary named 'cif_core.dic' version 2.4.1 from 2010-06-29.

Automatic conversion script
Id: cif_fix_enum 1527 2010-12-29 10:47:43Z saulius 
;
_cod_database_code 4020110

loop_
_symmetry_equiv_pos_as_xyz
'x, y, z'
'-x, -y, -z'

loop_
_atom_site_label
_atom_site_type_symbol
_atom_site_fract_x
_atom_site_fract_y
_atom_site_fract_z
_atom_site_U_iso_or_equiv
_atom_site_adp_type
_atom_site_occupancy
_atom_site_symmetry_multiplicity
_atom_site_calc_flag
_atom_site_refinement_flags
_atom_site_disorder_assembly
_atom_site_disorder_group
C1 C 0.1832(3) 0.7179(2) 0.7727(2) 0.0493(8) Uani 1 1 d . . .
H1 H 0.1193 0.7802 0.7648 0.059 Uiso 1 1 calc R . .
C2 C 0.1945(3) 0.6704(2) 0.8851(3) 0.0520(8) Uani 1 1 d . . .
C3 C 0.0980(4) 0.6333(2) 0.9384(3) 0.0671(10) Uani 1 1 d . . .
H3 H 0.0046 0.6362 0.9059 0.081 Uiso 1 1 calc R . .
C4 C 0.1441(5) 0.5903(3) 1.0445(3) 0.0798(12) Uani 1 1 d . . .
H4 H 0.0784 0.5651 1.0804 0.096 Uiso 1 1 calc R . .
C5 C 0.2780(5) 0.5841(3) 1.0961(3) 0.0807(12) Uani 1 1 d . . .
H5 H 0.3032 0.5536 1.1649 0.097 Uiso 1 1 calc R . .
C6 C 0.3798(4) 0.6248(2) 1.0437(3) 0.0676(10) Uani 1 1 d . . .
C7 C 0.5228(5) 0.6305(3) 1.0889(3) 0.0936(13) Uani 1 1 d . . .
H7 H 0.5588 0.6034 1.1582 0.112 Uiso 1 1 calc R . .
C8 C 0.6091(4) 0.6766(3) 1.0297(3) 0.0936(13) Uani 1 1 d . . .
H8 H 0.7035 0.6791 1.0598 0.112 Uiso 1 1 calc R . .
C9 C 0.5580(4) 0.7204(3) 0.9238(3) 0.0787(11) Uani 1 1 d . . .
H9 H 0.6180 0.7514 0.8854 0.094 Uiso 1 1 calc R . .
C10 C 0.4204(3) 0.7160(2) 0.8804(3) 0.0555(9) Uani 1 1 d . . .
C11 C 0.3326(4) 0.6662(2) 0.9389(3) 0.0533(8) Uani 1 1 d . . .
C12 C 0.3329(3) 0.7686(2) 0.7807(2) 0.0507(8) Uani 1 1 d . . .
H12 H 0.3628 0.7432 0.7139 0.061 Uiso 1 1 calc R . .
C13 C 0.3461(3) 0.9002(2) 0.7963(2) 0.0491(8) Uani 1 1 d . . .
H13 H 0.4444 0.9221 0.8149 0.059 Uiso 1 1 calc R . .
C14 C 0.2844(3) 0.9544(2) 0.8874(2) 0.0460(8) Uani 1 1 d . . .
C15 C 0.3023(3) 0.9359(2) 0.9971(2) 0.0598(9) Uani 1 1 d . . .
H15 H 0.3621 0.8818 1.0295 0.072 Uiso 1 1 calc R . .
C16 C 0.2269(3) 1.0017(3) 1.0607(3) 0.0698(10) Uani 1 1 d . . .
H16 H 0.2373 0.9890 1.1354 0.084 Uiso 1 1 calc R . .
C17 C 0.1403(3) 1.0825(3) 1.0155(3) 0.0675(10) Uani 1 1 d . . .
H17 H 0.0912 1.1224 1.0592 0.081 Uiso 1 1 calc R . .
C18 C 0.1240(3) 1.1064(3) 0.9041(3) 0.0552(8) Uani 1 1 d . . .
C19 C 0.0438(3) 1.1895(3) 0.8456(3) 0.0714(10) Uani 1 1 d . . .
H19 H -0.0105 1.2338 0.8813 0.086 Uiso 1 1 calc R . .
C20 C 0.0435(3) 1.2067(3) 0.7381(3) 0.0727(10) Uani 1 1 d . . .
H20 H -0.0083 1.2642 0.7031 0.087 Uiso 1 1 calc R . .
C21 C 0.1204(3) 1.1390(3) 0.6781(3) 0.0615(9) Uani 1 1 d . . .
H21 H 0.1197 1.1520 0.6049 0.074 Uiso 1 1 calc R . .
C22 C 0.1949(3) 1.0547(2) 0.7300(2) 0.0452(8) Uani 1 1 d . . .
C23 C 0.1986(3) 1.0397(2) 0.8414(2) 0.0453(8) Uani 1 1 d . . .
C24 C 0.2771(3) 0.9616(2) 0.6902(2) 0.0483(8) Uani 1 1 d . . .
H24 H 0.2108 0.9065 0.6422 0.058 Uiso 1 1 calc R . .
C25 C 0.3787(3) 0.9986(2) 0.6229(2) 0.0540(8) Uani 1 1 d . . .
H25 H 0.4260 0.9310 0.6044 0.065 Uiso 1 1 calc R . .
C26 C 0.3137(3) 1.0505(3) 0.5155(2) 0.0517(8) Uani 1 1 d . . .
C27 C 0.2071(3) 1.0141(3) 0.4299(3) 0.0631(9) Uani 1 1 d . . .
H27 H 0.1602 0.9452 0.4311 0.076 Uiso 1 1 calc R . .
C28 C 0.1687(3) 1.0821(3) 0.3394(3) 0.0727(10) Uani 1 1 d . . .
H28 H 0.0949 1.0573 0.2813 0.087 Uiso 1 1 calc R . .
C29 C 0.2355(4) 1.1834(3) 0.3334(3) 0.0706(10) Uani 1 1 d . . .
H29 H 0.2070 1.2263 0.2723 0.085 Uiso 1 1 calc R . .
C30 C 0.3478(4) 1.2224(3) 0.4206(3) 0.0598(9) Uani 1 1 d . . .
C31 C 0.4313(4) 1.3234(3) 0.4273(3) 0.0784(11) Uani 1 1 d . . .
H31 H 0.4135 1.3727 0.3704 0.094 Uiso 1 1 calc R . .
C32 C 0.5391(4) 1.3478(3) 0.5192(3) 0.0824(11) Uani 1 1 d . . .
H32 H 0.5932 1.4139 0.5220 0.099 Uiso 1 1 calc R . .
C33 C 0.5708(3) 1.2776(3) 0.6084(3) 0.0732(10) Uani 1 1 d . . .
H33 H 0.6447 1.2958 0.6687 0.088 Uiso 1 1 calc R . .
C34 C 0.4888(3) 1.1806(3) 0.6037(3) 0.0568(9) Uani 1 1 d . . .
C35 C 0.3820(3) 1.1549(3) 0.5104(3) 0.0504(8) Uani 1 1 d . . .
C36 C 0.4914(3) 1.0906(3) 0.6855(2) 0.0672(9) Uani 1 1 d . . .
H36A H 0.4693 1.1221 0.7528 0.081 Uiso 1 1 calc R . .
H36B H 0.5812 1.0579 0.7046 0.081 Uiso 1 1 calc R . .
C37 C 0.1320(3) 0.6269(2) 0.6747(3) 0.0573(9) Uani 1 1 d . . .
C38 C 0.2315(3) 0.5271(2) 0.6796(2) 0.0746(10) Uani 1 1 d . . .
H38A H 0.3204 0.5561 0.6752 0.112 Uiso 1 1 calc R . .
H38B H 0.1961 0.4722 0.6185 0.112 Uiso 1 1 calc R . .
H38C H 0.2394 0.4916 0.7483 0.112 Uiso 1 1 calc R . .
C39 C 0.1089(3) 0.6802(2) 0.5619(2) 0.0792(11) Uani 1 1 d . . .
H39A H 0.0712 0.6231 0.5033 0.119 Uiso 1 1 calc R . .
H39B H 0.1951 0.7101 0.5520 0.119 Uiso 1 1 calc R . .
H39C H 0.0461 0.7406 0.5599 0.119 Uiso 1 1 calc R . .
C40 C -0.0029(4) 0.5763(3) 0.6822(3) 0.0685(10) Uani 1 1 d . . .
N1 N -0.1046(3) 0.5341(2) 0.6849(3) 0.0973(11) Uani 1 1 d . . .
